data_7102387
loop_
_publ_author_name
'Basavaiah, Deevi'
'Satyanarayana, Tummanapalli'

_publ_section_title
;
 A novel, tandem construction of C-N and C-C bonds: facile and one-pot
 transformation of the Baylis-Hillman adducts into 2-benzazepines.
;
_journal_issue 1
_journal_name_full 'Chemical communications (Cambridge, England)'
_journal_page_first 32
_journal_page_last 33
_journal_paper_doi 10.1039/b310550d
_journal_year 2004
_chemical_formula_sum 'C15 H15 N O4'
_chemical_formula_weight 273.28
_chemical_melting_point 399.15
_chemical_name_common
;
3-Aza-2-ethyl-5-methoxycarbonyl-9,10-
methylenedioxybicyclo(5.4.0)undeca-1(7),2,5,8,10-pentaene
;
_chemical_name_systematic
;
3-Aza-2-ethyl-5-methoxycarbonyl-9,10-
methylenedioxybicyclo[5.4.0]undeca-
1(7),2,5,8,10-pentaene
;
_space_group_IT_number 14
_symmetry_cell_setting monoclinic
_symmetry_Int_Tables_number 14
_symmetry_space_group_name_Hall '-P 2yab'
_symmetry_space_group_name_H-M 'P 1 21/a 1'
_atom_sites_solution_hydrogens geom
_atom_sites_solution_primary direct
_atom_sites_solution_secondary difmap
_audit_creation_method SHELXL-97
_cell_angle_alpha 90.00
_cell_angle_beta 98.73(5)
_cell_angle_gamma 90.00
_cell_formula_units_Z 4
_cell_length_a 8.096(5)
_cell_length_b 16.436(8)
_cell_length_c 10.159(8)
_cell_measurement_temperature 293(2)
_cell_volume 1336.1(15)
_computing_structure_refinement 'SHELXL-97 (Sheldrick, 1997)'
_diffrn_ambient_temperature 293(2)
_diffrn_measured_fraction_theta_full 1.000
_diffrn_measured_fraction_theta_max 1.000
_diffrn_radiation_monochromator graphite
_diffrn_radiation_source 'fine-focus sealed tube'
_diffrn_radiation_type MoK\a
_diffrn_radiation_wavelength 0.71073
_diffrn_reflns_av_R_equivalents 0.0000
_diffrn_reflns_av_sigmaI/netI 0.0245
_diffrn_reflns_limit_h_max 11
_diffrn_reflns_limit_h_min 0
_diffrn_reflns_limit_k_max 23
_diffrn_reflns_limit_k_min 0
_diffrn_reflns_limit_l_max 14
_diffrn_reflns_limit_l_min -14
_diffrn_reflns_number 3881
_diffrn_reflns_theta_full 29.96
_diffrn_reflns_theta_max 29.96
_diffrn_reflns_theta_min 2.03
_exptl_absorpt_coefficient_mu 0.099
_exptl_crystal_colour 'light yellow'
_exptl_crystal_density_diffrn 1.359
_exptl_crystal_density_method 'not measured'
_exptl_crystal_description rectangular
_exptl_crystal_F_000 576
_exptl_crystal_size_max 0.47
_exptl_crystal_size_mid 0.42
_exptl_crystal_size_min 0.40
_refine_diff_density_max 0.254
_refine_diff_density_min -0.168
_refine_diff_density_rms 0.035
_refine_ls_extinction_coef 0.037(3)
_refine_ls_extinction_expression Fc^*^=kFc[1+0.001xFc^2^\l^3^/sin(2\q)]^-1/4^
_refine_ls_extinction_method SHELXL
_refine_ls_goodness_of_fit_ref 1.026
_refine_ls_hydrogen_treatment mixed
_refine_ls_matrix_type full
_refine_ls_number_parameters 182
_refine_ls_number_reflns 3881
_refine_ls_number_restraints 0
_refine_ls_restrained_S_all 1.026
_refine_ls_R_factor_all 0.0795
_refine_ls_R_factor_gt 0.0441
_refine_ls_shift/su_max 0.000
_refine_ls_shift/su_mean 0.000
_refine_ls_structure_factor_coef Fsqd
_refine_ls_weighting_details 'calc w=1/[\s^2^(Fo^2^)+(0.0539P)^2^+0.2643P] where P=(Fo^2^+2Fc^2^)/3'
_refine_ls_weighting_scheme calc
_refine_ls_wR_factor_gt 0.1081
_refine_ls_wR_factor_ref 0.1254
_reflns_number_gt 2494
_reflns_number_total 3881
_reflns_threshold_expression >2sigma(I)
_cod_data_source_file b310550d.txt
_cod_data_source_block 15
_cod_depositor_comments
;
The following automatic conversions were performed:

'_chemical_melting_point' value '126 centigrades' was changed to
'399.15' - it was converted from degrees Celsius(C) to Kelvins(K).

Automatic conversion script
Id: cif_fix_values 1646 2011-03-28 12:23:43Z adriana 
;
_cod_original_sg_symbol_H-M P21/a
_cod_database_code 7102387

loop_
_symmetry_equiv_pos_as_xyz
'x, y, z'
'-x+1/2, y+1/2, -z'
'-x, -y, -z'
'x-1/2, -y-1/2, z'

loop_
_atom_site_label
_atom_site_type_symbol
_atom_site_fract_x
_atom_site_fract_y
_atom_site_fract_z
_atom_site_U_iso_or_equiv
_atom_site_adp_type
_atom_site_occupancy
_atom_site_symmetry_multiplicity
_atom_site_calc_flag
_atom_site_refinement_flags
N1 N 0.97354(14) 0.17761(7) 0.67261(11) 0.0391(3) Uani 1 1 d .
O4 O 0.85858(15) -0.01253(7) 0.83094(10) 0.0564(3) Uani 1 1 d .
O2 O 0.92370(17) 0.24189(8) 0.07719(11) 0.0626(3) Uani 1 1 d .
O1 O 0.75371(17) 0.12944(8) 0.02906(10) 0.0610(3) Uani 1 1 d .
O3 O 0.63534(16) -0.04482(8) 0.68324(12) 0.0651(4) Uani 1 1 d .
C2 C 0.83610(17) 0.04788(8) 0.61943(13) 0.0377(3) Uani 1 1 d .
C4 C 0.80061(17) 0.11362(8) 0.39662(13) 0.0369(3) Uani 1 1 d .
C6 C 0.74829(18) 0.06053(8) 0.49832(14) 0.0386(3) Uani 1 1 d .
H6 H 0.6467 0.0336 0.4774 0.046 Uiso 1 1 calc R
C7 C 0.93216(16) 0.21833(8) 0.56531(13) 0.0369(3) Uani 1 1 d .
C8 C 0.89795(16) 0.18456(8) 0.42661(13) 0.0375(3) Uani 1 1 d .
C9 C 0.76434(19) -0.00781(9) 0.71149(14) 0.0417(3) Uani 1 1 d .
C11 C 0.74127(19) 0.09255(9) 0.26242(14) 0.0424(3) Uani 1 1 d .
H11 H 0.6713 0.0480 0.2417 0.051 Uiso 1 1 calc R
C13 C 0.9435(2) 0.23203(10) 0.32127(14) 0.0466(4) Uani 1 1 d .
H13 H 1.0077 0.2788 0.3386 0.056 Uiso 1 1 calc R
C14 C 1.00065(18) 0.08991(9) 0.65773(14) 0.0409(3) Uani 1 1 d .
H14A H 1.0573 0.0677 0.7410 0.049 Uiso 1 1 calc R
H14B H 1.0708 0.0808 0.5897 0.049 Uiso 1 1 calc R
C15 C 0.9071(2) 0.30930(9) 0.57625(15) 0.0463(3) Uani 1 1 d .
H15A H 0.9844 0.3366 0.5267 0.056 Uiso 1 1 calc R
H15B H 0.7949 0.3225 0.5336 0.056 Uiso 1 1 calc R
C16 C 0.8904(2) 0.20717(10) 0.19373(14) 0.0462(4) Uani 1 1 d .
C17 C 0.7899(2) 0.13958(9) 0.16478(14) 0.0452(3) Uani 1 1 d .
C18 C 0.9309(3) 0.34326(10) 0.71519(17) 0.0630(5) Uani 1 1 d .
H18A H 0.9124 0.4010 0.7115 0.094 Uiso 1 1 calc R
H18B H 1.0428 0.3324 0.7579 0.094 Uiso 1 1 calc R
H18C H 0.8528 0.3181 0.7649 0.094 Uiso 1 1 calc R
C19 C 0.8126(3) 0.20190(11) -0.02654(16) 0.0615(5) Uani 1 1 d .
H19A H 0.7195 0.2372 -0.0593 0.074 Uiso 1 1 calc R
H19B H 0.8712 0.1884 -0.1002 0.074 Uiso 1 1 calc R
C20 C 0.7953(3) -0.06429(13) 0.92713(18) 0.0736(6) Uani 1 1 d .
H20A H 0.8718 -0.0638 1.0091 0.110 Uiso 1 1 calc R
H20B H 0.7836 -0.1189 0.8933 0.110 Uiso 1 1 calc R
H20C H 0.6884 -0.0445 0.9428 0.110 Uiso 1 1 calc R

loop_
_atom_site_aniso_label
_atom_site_aniso_U_11
_atom_site_aniso_U_22
_atom_site_aniso_U_33
_atom_site_aniso_U_23
_atom_site_aniso_U_13
_atom_site_aniso_U_12
N1 0.0396(6) 0.0387(6) 0.0393(6) 0.0002(5) 0.0075(5) -0.0021(5)
O4 0.0632(7) 0.0603(7) 0.0444(6) 0.0147(5) 0.0037(5) -0.0122(6)
O2 0.0828(9) 0.0686(8) 0.0392(6) 0.0067(5) 0.0187(6) -0.0185(6)
O1 0.0889(9) 0.0602(7) 0.0352(6) -0.0027(5) 0.0138(6) -0.0120(6)
O3 0.0634(8) 0.0725(8) 0.0576(7) 0.0163(6) 0.0033(6) -0.0259(6)
C2 0.0415(7) 0.0331(6) 0.0401(7) 0.0009(5) 0.0116(6) 0.0025(5)
C4 0.0381(7) 0.0360(7) 0.0380(7) 0.0010(5) 0.0107(5) 0.0018(5)
C6 0.0407(7) 0.0358(7) 0.0409(7) -0.0005(6) 0.0110(6) -0.0014(5)
C7 0.0349(6) 0.0380(7) 0.0387(7) 0.0003(5) 0.0091(5) -0.0040(5)
C8 0.0371(7) 0.0391(7) 0.0373(7) 0.0014(5) 0.0088(5) -0.0003(6)
C9 0.0467(8) 0.0375(7) 0.0418(7) 0.0031(6) 0.0101(6) 0.0008(6)
C11 0.0485(8) 0.0391(7) 0.0409(7) -0.0028(6) 0.0103(6) -0.0035(6)
C13 0.0514(8) 0.0472(8) 0.0429(8) 0.0024(6) 0.0123(6) -0.0101(7)
C14 0.0396(7) 0.0390(7) 0.0443(8) 0.0047(6) 0.0074(6) 0.0026(6)
C15 0.0546(9) 0.0359(7) 0.0491(8) 0.0012(6) 0.0097(7) -0.0026(6)
C16 0.0542(9) 0.0476(8) 0.0397(7) 0.0051(6) 0.0166(6) -0.0036(7)
C17 0.0537(8) 0.0482(8) 0.0352(7) -0.0032(6) 0.0115(6) 0.0008(7)
C18 0.0862(13) 0.0425(9) 0.0575(10) -0.0081(8) 0.0026(9) 0.0030(9)
C19 0.0823(12) 0.0661(11) 0.0383(8) 0.0033(8) 0.0160(8) -0.0065(9)
C20 0.0911(15) 0.0765(13) 0.0521(10) 0.0249(9) 0.0071(10) -0.0192(11)

loop_
_atom_type_symbol
_atom_type_description
_atom_type_scat_dispersion_real
_atom_type_scat_dispersion_imag
_atom_type_scat_source
C C 0.0033 0.0016 'International Tables Vol C Tables 4.2.6.8 and 6.1.1.4'
H H 0.0000 0.0000 'International Tables Vol C Tables 4.2.6.8 and 6.1.1.4'
N N 0.0061 0.0033 'International Tables Vol C Tables 4.2.6.8 and 6.1.1.4'
O O 0.0106 0.0060 'International Tables Vol C Tables 4.2.6.8 and 6.1.1.4'

loop_
_geom_angle_atom_site_label_1
_geom_angle_atom_site_label_2
_geom_angle_atom_site_label_3
_geom_angle
C7 N1 C14 116.70(12)
C9 O4 C20 115.87(14)
C16 O2 C19 104.98(13)
C17 O1 C19 105.18(12)
C6 C2 C9 117.97(14)
C6 C2 C14 119.57(13)
C9 C2 C14 122.47(13)
C8 C4 C11 120.32(12)
C8 C4 C6 123.44(13)
C11 C4 C6 116.17(13)
C2 C6 C4 124.79(14)
N1 C7 C8 126.41(13)
N1 C7 C15 118.31(13)
C8 C7 C15 115.23(12)
C4 C8 C13 119.42(13)
C4 C8 C7 121.64(12)
C13 C8 C7 118.24(13)
O3 C9 O4 122.86(14)
O3 C9 C2 124.59(14)
O4 C9 C2 112.55(13)
C17 C11 C4 117.93(14)
C16 C13 C8 118.14(14)
N1 C14 C2 109.77(11)
C18 C15 C7 115.84(13)
C13 C16 O2 128.15(15)
C13 C16 C17 122.22(13)
O2 C16 C17 109.63(14)
C11 C17 O1 128.33(15)
C11 C17 C16 121.81(14)
O1 C17 C16 109.85(13)
O1 C19 O2 107.49(13)

loop_
_geom_bond_atom_site_label_1
_geom_bond_atom_site_label_2
_geom_bond_distance
N1 C7 1.2797(19)
N1 C14 1.469(2)
O4 C9 1.334(2)
O4 C20 1.447(2)
O2 C16 1.3773(19)
O2 C19 1.436(2)
O1 C17 1.375(2)
O1 C19 1.431(2)
O3 C9 1.205(2)
C2 C6 1.340(2)
C2 C9 1.488(2)
C2 C14 1.499(2)
C4 C8 1.414(2)
C4 C11 1.418(2)
C4 C6 1.463(2)
C7 C8 1.500(2)
C7 C15 1.515(2)
C8 C13 1.418(2)
C11 C17 1.362(2)
C13 C16 1.364(2)
C15 C18 1.503(2)
C16 C17 1.382(2)

loop_
_cod_related_entry_id
_cod_related_entry_database
_cod_related_entry_code
1 ChemSpider 4414516
